data_7203840
loop_
_publ_author_name
'Clot, Olivier'
'Selmarten, Don'
'McNevin, Michael J.'

_publ_section_title
;
 Synthesis and characterization of amino-capped oligothiophene-based
 hole-transport materials
;
_journal_issue 46
_journal_name_full 'Journal of Materials Chemistry'
_journal_page_first 4934
_journal_paper_doi 10.1039/b510826h
_journal_volume 15
_journal_year 2005
_chemical_formula_sum 'C40 H52 N2 S2'
_chemical_formula_weight 624.96
_chemical_name_common 'DBAT 2'
_space_group_IT_number 2
_symmetry_cell_setting triclinic
_symmetry_space_group_name_Hall '-P 1'
_symmetry_space_group_name_H-M 'P -1'
_atom_sites_solution_hydrogens geom
_atom_sites_solution_primary direct
_atom_sites_solution_secondary difmap
_cell_angle_alpha 84.4140(10)
_cell_angle_beta 73.1610(10)
_cell_angle_gamma 87.552(2)
_cell_formula_units_Z 2
_cell_length_a 12.0888(6)
_cell_length_b 12.1517(7)
_cell_length_c 12.8142(6)
_cell_measurement_reflns_used 2441
_cell_measurement_temperature 156(2)
_cell_measurement_theta_max 22.88
_cell_measurement_theta_min 2.26
_cell_volume 1792.92(16)
_computing_cell_refinement 'Bruker XSCANS'
_computing_data_collection 'Bruker XSCANS'
_computing_data_reduction 'Bruker SHELXTL'
_computing_molecular_graphics 'Bruker SHELXTL'
_computing_publication_material 'Bruker SHELXTL'
_computing_structure_refinement 'SHELXL-97 (Sheldrick, 1997)'
_computing_structure_solution 'SHELXS-97 (Sheldrick, 1990)'
_diffrn_ambient_temperature 156(2)
_diffrn_measured_fraction_theta_full 1.000
_diffrn_measured_fraction_theta_max 1.000
_diffrn_measurement_device_type 'Bruker P4'
_diffrn_measurement_method '\w scans'
_diffrn_radiation_monochromator graphite
_diffrn_radiation_source 'fine-focus sealed tube'
_diffrn_radiation_type MoK\a
_diffrn_radiation_wavelength 0.71073
_diffrn_reflns_av_R_equivalents 0.0659
_diffrn_reflns_av_sigmaI/netI 0.1332
_diffrn_reflns_limit_h_max 15
_diffrn_reflns_limit_h_min -15
_diffrn_reflns_limit_k_max 10
_diffrn_reflns_limit_k_min -15
_diffrn_reflns_limit_l_max 14
_diffrn_reflns_limit_l_min -16
_diffrn_reflns_number 14383
_diffrn_reflns_theta_full 27.48
_diffrn_reflns_theta_max 27.48
_diffrn_reflns_theta_min 1.76
_exptl_absorpt_coefficient_mu 0.178
_exptl_absorpt_correction_T_max 0.9824
_exptl_absorpt_correction_T_min 0.9242
_exptl_absorpt_correction_type multi-scan
_exptl_absorpt_process_details
;
absorption correction applied'
using SADABS (Blessing, R. H. Acta Crystallogr., Sect. A 1995, 51,
33-38)
;
_exptl_crystal_colour red
_exptl_crystal_density_diffrn 1.158
_exptl_crystal_density_method 'not measured'
_exptl_crystal_description plate
_exptl_crystal_F_000 676
_exptl_crystal_size_max 0.45
_exptl_crystal_size_mid 0.42
_exptl_crystal_size_min 0.10
_refine_diff_density_max 0.953
_refine_diff_density_min -0.279
_refine_diff_density_rms 0.073
_refine_ls_extinction_method none
_refine_ls_goodness_of_fit_ref 1.010
_refine_ls_hydrogen_treatment mixed
_refine_ls_matrix_type full
_refine_ls_number_parameters 391
_refine_ls_number_reflns 8224
_refine_ls_number_restraints 0
_refine_ls_restrained_S_all 1.010
_refine_ls_R_factor_all 0.2211
_refine_ls_R_factor_gt 0.1022
_refine_ls_shift/su_max 0.000
_refine_ls_shift/su_mean 0.000
_refine_ls_structure_factor_coef Fsqd
_refine_ls_weighting_details 'calc w=1/[\s^2^(Fo^2^)+(0.1723P)^2^+0.0000P] where P=(Fo^2^+2Fc^2^)/3'
_refine_ls_weighting_scheme calc
_refine_ls_wR_factor_gt 0.2708
_refine_ls_wR_factor_ref 0.3438
_reflns_number_gt 3229
_reflns_number_total 8224
_reflns_threshold_expression >2sigma(I)
_cod_data_source_file b510826h.txt
_cod_data_source_block mjm136fm
_cod_depositor_comments
;
The following automatic conversions were performed:
'_symmetry_cell_setting' value 'Triclinic' changed to 'triclinic'
according to '/home/saulius/struct/CIF-dictionaries/cif_core.dic'
dictionary named 'cif_core.dic' version 2.4.1 from 2010-06-29.

Automatic conversion script
Id: cif_fix_enum 1527 2010-12-29 10:47:43Z saulius 
;
_cod_original_sg_symbol_H-M P-1
_cod_database_code 7203840

loop_
_symmetry_equiv_pos_as_xyz
'x, y, z'
'-x, -y, -z'

loop_
_atom_site_label
_atom_site_type_symbol
_atom_site_fract_x
_atom_site_fract_y
_atom_site_fract_z
_atom_site_U_iso_or_equiv
_atom_site_adp_type
_atom_site_occupancy
_atom_site_symmetry_multiplicity
_atom_site_calc_flag
_atom_site_refinement_flags
_atom_site_disorder_assembly
_atom_site_disorder_group
S1 S 0.13006(10) -0.37005(12) 0.44758(10) 0.0718(5) Uani 1 1 d . . .
S2 S 0.62966(10) -0.37535(12) 0.42150(11) 0.0729(5) Uani 1 1 d . B .
N1 N 0.5114(4) 0.2565(4) 0.2408(4) 0.0861(13) Uani 1 1 d . . .
N2 N 1.0465(5) 0.2192(4) 0.1710(4) 0.0985(16) Uani 1 1 d . . .
C1 C 0.4442(5) 0.1644(5) 0.2747(4) 0.0759(15) Uani 1 1 d . . .
C2 C 0.3228(5) 0.1699(5) 0.3170(4) 0.0793(15) Uani 1 1 d . . .
H2 H 0.2858 0.2405 0.3244 0.095 Uiso 1 1 calc R . .
C3 C 0.2561(5) 0.0767(5) 0.3479(4) 0.0781(15) Uani 1 1 d . . .
H3 H 0.1744 0.0849 0.3742 0.094 Uiso 1 1 calc R . .
C4 C 0.3051(5) -0.0296(4) 0.3417(4) 0.0686(14) Uani 1 1 d . . .
C5 C 0.4235(5) -0.0359(5) 0.3042(4) 0.0762(15) Uani 1 1 d . . .
H5 H 0.4598 -0.1069 0.3016 0.091 Uiso 1 1 calc R . .
C6 C 0.4932(5) 0.0572(5) 0.2696(4) 0.0829(16) Uani 1 1 d . . .
H6 H 0.5746 0.0480 0.2423 0.099 Uiso 1 1 calc R . .
C7 C 0.2393(5) -0.1296(5) 0.3738(4) 0.0743(15) Uani 1 1 d . . .
H7 H 0.2832 -0.1959 0.3773 0.089 Uiso 1 1 calc R . .
C8 C 0.1232(5) -0.1420(5) 0.3996(4) 0.0783(15) Uani 1 1 d . . .
H8 H 0.0782 -0.0765 0.3956 0.094 Uiso 1 1 calc R . .
C9 C 0.0617(4) -0.2434(5) 0.4323(4) 0.0681(13) Uani 1 1 d . . .
C10 C -0.0545(5) -0.2576(5) 0.4577(4) 0.0797(15) Uani 1 1 d . . .
H10 H -0.1075 -0.1983 0.4545 0.096 Uiso 1 1 calc R . .
C11 C -0.0885(4) -0.3661(5) 0.4885(4) 0.0801(16) Uani 1 1 d . . .
H11 H -0.1671 -0.3876 0.5091 0.096 Uiso 1 1 calc R . .
C12 C 0.0013(4) -0.4401(4) 0.4866(4) 0.0672(14) Uani 1 1 d . . .
C13 C 0.4595(6) 0.3650(5) 0.2493(5) 0.103(2) Uani 1 1 d . . .
H13A H 0.5180 0.4175 0.2538 0.144 Uiso 1 1 calc R . .
H13B H 0.3959 0.3643 0.3183 0.144 Uiso 1 1 calc R . .
C14 C 0.4124(6) 0.4068(5) 0.1562(5) 0.0998(19) Uani 1 1 d . . .
H14A H 0.3636 0.3492 0.1433 0.140 Uiso 1 1 calc R . .
H14B H 0.4775 0.4205 0.0889 0.140 Uiso 1 1 calc R . .
C15 C 0.3412(6) 0.5127(6) 0.1783(7) 0.133(3) Uani 1 1 d . . .
H15A H 0.2720 0.4981 0.2416 0.186 Uiso 1 1 calc R . .
H15B H 0.3148 0.5389 0.1137 0.186 Uiso 1 1 calc R . .
C16 C 0.4200(8) 0.6096(7) 0.2045(7) 0.148(3) Uani 1 1 d . . .
H16A H 0.4366 0.5881 0.2742 0.207 Uiso 1 1 calc R . .
H16B H 0.3771 0.6801 0.2091 0.207 Uiso 1 1 calc R . .
H16C H 0.4927 0.6176 0.1456 0.207 Uiso 1 1 calc R . .
C17 C 0.6336(5) 0.2481(5) 0.1854(5) 0.0956(18) Uani 1 1 d . . .
H17A H 0.6675 0.1875 0.2243 0.134 Uiso 1 1 calc R . .
H17B H 0.6704 0.3176 0.1911 0.134 Uiso 1 1 calc R . .
C18 C 0.6641(6) 0.2270(6) 0.0644(5) 0.119(2) Uani 1 1 d . . .
H18A H 0.6290 0.1566 0.0583 0.166 Uiso 1 1 calc R . .
H18B H 0.6295 0.2869 0.0253 0.166 Uiso 1 1 calc R . .
C19 C 0.7895(7) 0.2210(9) 0.0101(6) 0.177(4) Uani 1 1 d . . .
H19A H 0.8226 0.1565 0.0448 0.247 Uiso 1 1 calc R . .
H19B H 0.8255 0.2882 0.0229 0.247 Uiso 1 1 calc R . .
C20 C 0.8210(8) 0.2114(8) -0.1096(6) 0.190(5) Uani 1 1 d . . .
H20A H 0.7876 0.1440 -0.1233 0.266 Uiso 1 1 calc R . .
H20B H 0.9053 0.2078 -0.1392 0.266 Uiso 1 1 calc R . .
H20C H 0.7908 0.2760 -0.1452 0.266 Uiso 1 1 calc R . .
C21 C 0.9730(5) 0.1327(5) 0.2119(4) 0.0818(16) Uani 1 1 d . B .
C22 C 0.8850(5) 0.1326(5) 0.3137(4) 0.0835(16) Uani 1 1 d . . .
H22 H 0.8779 0.1936 0.3564 0.100 Uiso 1 1 calc R B .
C23 C 0.8102(5) 0.0458(5) 0.3514(4) 0.0802(16) Uani 1 1 d . B .
H23 H 0.7530 0.0487 0.4199 0.096 Uiso 1 1 calc R . .
C24 C 0.8149(5) -0.0458(5) 0.2935(4) 0.0733(14) Uani 1 1 d . . .
C25 C 0.9022(5) -0.0459(5) 0.1936(4) 0.0839(16) Uani 1 1 d . B .
H25 H 0.9092 -0.1073 0.1515 0.101 Uiso 1 1 calc R . .
C26 C 0.9782(5) 0.0403(5) 0.1544(4) 0.0850(16) Uani 1 1 d . . .
H26 H 1.0357 0.0364 0.0861 0.102 Uiso 1 1 calc R B .
C27 C 0.7393(4) -0.1398(5) 0.3325(4) 0.0731(14) Uani 1 1 d . B .
H27 H 0.7627 -0.2045 0.2953 0.088 Uiso 1 1 calc R . .
C28 C 0.6399(5) -0.1472(5) 0.4151(4) 0.0782(15) Uani 1 1 d . . .
H28 H 0.6126 -0.0823 0.4511 0.094 Uiso 1 1 calc R B .
C29 C 0.5722(5) -0.2449(5) 0.4528(4) 0.0754(15) Uani 1 1 d . B .
C30 C 0.4602(5) -0.2555(5) 0.5169(4) 0.0793(15) Uani 1 1 d . . .
H30 H 0.4131 -0.1939 0.5437 0.095 Uiso 1 1 calc R B .
C31 C 0.4210(4) -0.3632(5) 0.5395(4) 0.0778(15) Uani 1 1 d . B .
H31 H 0.3445 -0.3823 0.5813 0.093 Uiso 1 1 calc R . .
C32 C 0.5039(4) -0.4392(4) 0.4954(4) 0.0675(14) Uani 1 1 d . . .
C37 C 1.1348(6) 0.2162(5) 0.0629(5) 0.102(2) Uani 1 1 d . B .
H37A H 1.1589 0.2927 0.0340 0.143 Uiso 1 1 calc R . .
H37B H 1.0993 0.1861 0.0112 0.143 Uiso 1 1 calc R . .
C38 C 1.2399(6) 0.1474(6) 0.0675(5) 0.107(2) Uani 1 1 d . . .
H38A H 1.2159 0.0708 0.0959 0.150 Uiso 1 1 calc R A 1
H38B H 1.2751 0.1772 0.1195 0.150 Uiso 1 1 calc R A 1
C33 C 1.0537(6) 0.3099(6) 0.2335(6) 0.106(2) Uiso 0.754(11) 1 d P B 1
H33A H 1.1318 0.3422 0.2113 0.148 Uiso 0.754(11) 1 calc PR B 1
H33B H 1.0291 0.2890 0.3134 0.148 Uiso 0.754(11) 1 calc PR B 1
C34 C 0.9550(14) 0.3941(13) 0.1915(12) 0.172(6) Uiso 0.754(11) 1 d P B 1
H34A H 0.9740 0.3999 0.1106 0.241 Uiso 0.754(11) 1 calc PR B 1
H34B H 0.8767 0.3629 0.2223 0.241 Uiso 0.754(11) 1 calc PR B 1
C35 C 0.9574(19) 0.4914(18) 0.2249(17) 0.263(10) Uiso 0.754(11) 1 d P B 1
H35A H 1.0394 0.5077 0.2157 0.368 Uiso 0.754(11) 1 calc PR B 1
H35B H 0.9180 0.4856 0.3045 0.368 Uiso 0.754(11) 1 calc PR B 1
C36 C 0.9083(12) 0.5871(11) 0.1765(10) 0.143(5) Uiso 0.754(11) 1 d P B 1
H36A H 0.9377 0.5898 0.0965 0.200 Uiso 0.754(11) 1 calc PR B 1
H36B H 0.9300 0.6545 0.2014 0.200 Uiso 0.754(11) 1 calc PR B 1
H36C H 0.8238 0.5816 0.1987 0.200 Uiso 0.754(11) 1 calc PR B 1
C39 C 1.3299(7) 0.1452(7) -0.0428(7) 0.130(3) Uiso 0.461(10) 1 d P B 1
H39A H 1.3060 0.0955 -0.0888 0.182 Uiso 0.461(10) 1 calc PR B 1
H39B H 1.3405 0.2203 -0.0815 0.182 Uiso 0.461(10) 1 calc PR B 1
C40 C 1.4365(11) 0.1049(11) -0.0206(12) 0.102(5) Uiso 0.461(10) 1 d P B 1
H40A H 1.4402 0.1303 0.0485 0.143 Uiso 0.461(10) 1 calc PR B 1
H40B H 1.5027 0.1332 -0.0802 0.143 Uiso 0.461(10) 1 calc PR B 1
H40C H 1.4384 0.0238 -0.0153 0.143 Uiso 0.461(10) 1 calc PR B 1
C33A C 1.0537(6) 0.3099(6) 0.2335(6) 0.106(2) Uiso 0.25 1 d P B 2
H33C H 1.1308 0.3027 0.2461 0.148 Uiso 0.246(11) 1 calc PR B 2
H33D H 0.9967 0.2943 0.3060 0.148 Uiso 0.246(11) 1 calc PR B 2
C34A C 1.0380(14) 0.4331(14) 0.2001(13) 0.048(5) Uiso 0.246(11) 1 d P B 2
H34C H 1.0821 0.4524 0.1228 0.067 Uiso 0.246(11) 1 calc PR B 2
H34D H 1.0642 0.4798 0.2471 0.067 Uiso 0.246(11) 1 calc PR B 2
C35A C 0.8963(18) 0.4501(19) 0.2173(17) 0.063(6) Uiso 0.246(11) 1 d P B 2
H35C H 0.8700 0.3890 0.1850 0.088 Uiso 0.246(11) 1 calc PR B 2
H35D H 0.8566 0.4425 0.2969 0.088 Uiso 0.246(11) 1 calc PR B 2
C36A C 0.8605(19) 0.5478(18) 0.1739(17) 0.063(6) Uiso 0.246(11) 1 d P B 2
H36D H 0.8775 0.6090 0.2111 0.089 Uiso 0.246(11) 1 calc PR B 2
H36E H 0.7771 0.5458 0.1838 0.089 Uiso 0.246(11) 1 calc PR B 2
H36F H 0.9013 0.5586 0.0956 0.089 Uiso 0.246(11) 1 calc PR B 2
C39A C 1.3299(7) 0.1452(7) -0.0428(7) 0.130(3) Uiso 0.54 1 d P B 2
H39C H 1.3936 0.0955 -0.0323 0.182 Uiso 0.539(10) 1 calc PR B 2
H39D H 1.2943 0.1101 -0.0914 0.182 Uiso 0.539(10) 1 calc PR B 2
C40A C 1.3794(14) 0.2423(15) -0.0989(15) 0.168(7) Uiso 0.539(10) 1 d P B 2
H40D H 1.3184 0.2965 -0.1041 0.235 Uiso 0.539(10) 1 calc PR B 2
H40E H 1.4263 0.2274 -0.1726 0.235 Uiso 0.539(10) 1 calc PR B 2
H40F H 1.4286 0.2717 -0.0597 0.235 Uiso 0.539(10) 1 calc PR B 2

loop_
_atom_site_aniso_label
_atom_site_aniso_U_11
_atom_site_aniso_U_22
_atom_site_aniso_U_33
_atom_site_aniso_U_23
_atom_site_aniso_U_13
_atom_site_aniso_U_12
S1 0.0600(8) 0.0884(10) 0.0698(8) -0.0213(7) -0.0215(6) 0.0199(7)
S2 0.0619(8) 0.0898(10) 0.0712(8) -0.0315(7) -0.0210(6) 0.0212(7)
N1 0.107(4) 0.082(4) 0.066(3) -0.015(2) -0.017(3) 0.007(3)
N2 0.134(4) 0.097(4) 0.057(3) -0.023(3) -0.011(3) -0.004(3)
C1 0.099(4) 0.079(4) 0.049(3) -0.013(3) -0.020(3) 0.015(3)
C2 0.098(4) 0.074(4) 0.064(3) -0.017(3) -0.021(3) 0.024(3)
C3 0.084(4) 0.084(4) 0.065(3) -0.014(3) -0.020(3) 0.024(3)
C4 0.078(3) 0.072(4) 0.055(3) -0.016(2) -0.018(2) 0.019(3)
C5 0.097(4) 0.072(4) 0.058(3) -0.013(3) -0.022(3) 0.020(3)
C6 0.097(4) 0.093(4) 0.060(3) -0.019(3) -0.024(3) 0.033(4)
C7 0.085(4) 0.087(4) 0.053(3) -0.017(3) -0.024(3) 0.023(3)
C8 0.087(4) 0.088(4) 0.066(3) -0.024(3) -0.030(3) 0.030(3)
C9 0.071(3) 0.079(4) 0.061(3) -0.020(3) -0.027(2) 0.018(3)
C10 0.081(4) 0.082(4) 0.086(4) -0.026(3) -0.038(3) 0.032(3)
C11 0.060(3) 0.104(5) 0.087(4) -0.035(3) -0.034(3) 0.028(3)
C12 0.065(3) 0.092(3) 0.057(3) -0.030(3) -0.031(2) 0.020(3)
C13 0.134(5) 0.093(5) 0.081(4) -0.027(3) -0.027(4) 0.016(4)
C14 0.110(5) 0.077(4) 0.100(5) -0.003(3) -0.013(4) 0.010(3)
C15 0.119(6) 0.086(5) 0.170(8) 0.002(5) -0.013(5) 0.030(4)
C16 0.166(8) 0.134(7) 0.164(8) -0.059(6) -0.067(6) 0.025(6)
C17 0.102(5) 0.100(5) 0.076(4) -0.008(3) -0.014(3) 0.008(4)
C18 0.156(7) 0.122(5) 0.074(4) -0.024(4) -0.031(4) 0.061(5)
C19 0.160(8) 0.267(12) 0.096(6) -0.025(6) -0.039(5) 0.120(8)
C20 0.228(10) 0.224(10) 0.075(5) -0.001(5) -0.001(5) 0.146(8)
C21 0.111(4) 0.084(4) 0.051(3) -0.017(3) -0.022(3) 0.014(3)
C22 0.115(5) 0.077(4) 0.056(3) -0.020(3) -0.018(3) 0.021(3)
C23 0.097(4) 0.083(4) 0.055(3) -0.015(3) -0.014(3) 0.029(3)
C24 0.086(4) 0.081(4) 0.057(3) -0.025(3) -0.025(3) 0.027(3)
C25 0.088(4) 0.105(5) 0.062(3) -0.036(3) -0.021(3) 0.029(3)
C26 0.092(4) 0.102(5) 0.058(3) -0.026(3) -0.014(3) 0.014(4)
C27 0.081(3) 0.075(4) 0.069(3) -0.022(3) -0.028(3) 0.024(3)
C28 0.083(4) 0.086(4) 0.068(3) -0.022(3) -0.023(3) 0.028(3)
C29 0.073(3) 0.094(4) 0.062(3) -0.027(3) -0.021(3) 0.021(3)
C30 0.079(4) 0.083(4) 0.074(3) -0.026(3) -0.017(3) 0.025(3)
C31 0.061(3) 0.103(5) 0.071(3) -0.025(3) -0.019(2) 0.017(3)
C32 0.059(3) 0.092(3) 0.056(3) -0.031(3) -0.020(2) 0.018(3)
C37 0.138(6) 0.096(5) 0.063(4) -0.012(3) -0.011(3) -0.003(4)
C38 0.118(5) 0.127(6) 0.071(4) -0.009(4) -0.020(3) 0.004(4)

loop_
_atom_type_symbol
_atom_type_description
_atom_type_scat_dispersion_real
_atom_type_scat_dispersion_imag
_atom_type_scat_source
C C 0.0033 0.0016
;
International Tables Vol C Tables 4.2.6.8 and 6.1.1.4
;
H H 0.0000 0.0000
;
International Tables Vol C Tables 4.2.6.8 and 6.1.1.4
;
N N 0.0061 0.0033
;
International Tables Vol C Tables 4.2.6.8 and 6.1.1.4
;
S S 0.1246 0.1234
;
'International Tables Vol C Tables 4.2.6.8 and 6.1.1.4'
;

loop_
_geom_angle_atom_site_label_1
_geom_angle_atom_site_label_2
_geom_angle_atom_site_label_3
_geom_angle
_geom_angle_site_symmetry_1
_geom_angle_site_symmetry_3
_geom_angle_publ_flag
C12 S1 C9 92.6(2) . . ?
C32 S2 C29 92.4(2) . . ?
C1 N1 C13 120.4(5) . . ?
C1 N1 C17 121.5(5) . . ?
C13 N1 C17 117.8(5) . . ?
C21 N2 C33 123.2(5) . . ?
C21 N2 C37 120.2(5) . . ?
C33 N2 C37 116.1(5) . . ?
N1 C1 C6 121.5(6) . . ?
N1 C1 C2 123.0(5) . . ?
C6 C1 C2 115.6(6) . . ?
C3 C2 C1 122.3(5) . . ?
C2 C3 C4 121.8(5) . . ?
C5 C4 C3 116.3(5) . . ?
C5 C4 C7 119.7(5) . . ?
C3 C4 C7 124.0(5) . . ?
C4 C5 C6 123.1(5) . . ?
C5 C6 C1 120.8(6) . . ?
C8 C7 C4 128.8(5) . . ?
C7 C8 C9 126.7(5) . . ?
C10 C9 C8 127.5(5) . . ?
C10 C9 S1 109.8(4) . . ?
C8 C9 S1 122.7(4) . . ?
C9 C10 C11 114.0(5) . . ?
C12 C11 C10 114.2(5) . . ?
C11 C12 C12 129.6(6) . 2_546 ?
C11 C12 S1 109.4(4) . . ?
C12 C12 S1 121.0(4) 2_546 . ?
N1 C13 C14 114.7(5) . . ?
C13 C14 C15 112.5(6) . . ?
C14 C15 C16 110.0(6) . . ?
N1 C17 C18 115.3(5) . . ?
C19 C18 C17 113.8(6) . . ?
C18 C19 C20 114.6(7) . . ?
N2 C21 C26 121.5(5) . . ?
N2 C21 C22 122.5(5) . . ?
C26 C21 C22 116.0(6) . . ?
C23 C22 C21 121.3(5) . . ?
C22 C23 C24 122.7(5) . . ?
C23 C24 C25 116.0(6) . . ?
C23 C24 C27 123.9(5) . . ?
C25 C24 C27 120.1(5) . . ?
C26 C25 C24 122.3(5) . . ?
C25 C26 C21 121.9(5) . . ?
C28 C27 C24 128.3(5) . . ?
C27 C28 C29 125.3(5) . . ?
C30 C29 C28 129.4(5) . . ?
C30 C29 S2 109.1(5) . . ?
C28 C29 S2 121.5(4) . . ?
C29 C30 C31 114.7(5) . . ?
C32 C31 C30 112.9(5) . . ?
C31 C32 C32 128.8(6) . 2_646 ?
C31 C32 S2 110.9(4) . . ?
C32 C32 S2 120.4(4) 2_646 . ?
N2 C37 C38 113.3(5) . . ?
C37 C38 C39 113.1(6) . . ?
N2 C33 C34 96.3(7) . . ?
C35 C34 C33 108.7(15) . . ?
C34 C35 C36 120.6(19) . . ?
C40 C39 C38 106.3(8) . . ?
C36A C35A C34A 117.0(18) . . ?

loop_
_geom_bond_atom_site_label_1
_geom_bond_atom_site_label_2
_geom_bond_distance
_geom_bond_site_symmetry_2
_geom_bond_publ_flag
S1 C12 1.726(5) . ?
S1 C9 1.736(5) . ?
S2 C32 1.713(5) . ?
S2 C29 1.739(5) . ?
N1 C1 1.370(7) . ?
N1 C13 1.436(7) . ?
N1 C17 1.446(7) . ?
N2 C21 1.367(7) . ?
N2 C33 1.444(8) . ?
N2 C37 1.487(7) . ?
C1 C6 1.407(7) . ?
C1 C2 1.410(8) . ?
C2 C3 1.377(7) . ?
C3 C4 1.398(7) . ?
C4 C5 1.373(7) . ?
C4 C7 1.440(7) . ?
C5 C6 1.398(8) . ?
C7 C8 1.357(7) . ?
C8 C9 1.431(8) . ?
C9 C10 1.361(7) . ?
C10 C11 1.383(8) . ?
C11 C12 1.376(6) . ?
C12 C12 1.461(10) 2_546 ?
C13 C14 1.501(8) . ?
C14 C15 1.521(8) . ?
C15 C16 1.662(10) . ?
C17 C18 1.532(8) . ?
C18 C19 1.476(10) . ?
C19 C20 1.484(10) . ?
C21 C26 1.391(7) . ?
C21 C22 1.424(7) . ?
C22 C23 1.377(8) . ?
C23 C24 1.386(7) . ?
C24 C25 1.404(7) . ?
C24 C27 1.451(7) . ?
C25 C26 1.381(8) . ?
C27 C28 1.352(7) . ?
C28 C29 1.434(8) . ?
C29 C30 1.369(7) . ?
C30 C31 1.386(8) . ?
C31 C32 1.368(7) . ?
C32 C32 1.476(10) 2_646 ?
C37 C38 1.504(8) . ?
C38 C39 1.515(10) . ?
C33 C34 1.710(16) . ?
C34 C35 1.30(2) . ?
C35 C36 1.45(2) . ?
C39 C40 1.453(14) . ?
C34A C35A 1.67(3) . ?
C35A C36A 1.37(3) . ?

loop_
_geom_torsion_atom_site_label_1
_geom_torsion_atom_site_label_2
_geom_torsion_atom_site_label_3
_geom_torsion_atom_site_label_4
_geom_torsion
_geom_torsion_site_symmetry_1
_geom_torsion_site_symmetry_2
_geom_torsion_site_symmetry_3
_geom_torsion_site_symmetry_4
_geom_torsion_publ_flag
C13 N1 C1 C6 -178.5(5) . . . . ?
C17 N1 C1 C6 8.0(7) . . . . ?
C13 N1 C1 C2 1.2(7) . . . . ?
C17 N1 C1 C2 -172.2(5) . . . . ?
N1 C1 C2 C3 178.1(5) . . . . ?
C6 C1 C2 C3 -2.1(7) . . . . ?
C1 C2 C3 C4 1.6(8) . . . . ?
C2 C3 C4 C5 0.7(7) . . . . ?
C2 C3 C4 C7 179.5(5) . . . . ?
C3 C4 C5 C6 -2.4(7) . . . . ?
C7 C4 C5 C6 178.8(4) . . . . ?
C4 C5 C6 C1 1.9(8) . . . . ?
N1 C1 C6 C5 -179.8(4) . . . . ?
C2 C1 C6 C5 0.4(7) . . . . ?
C5 C4 C7 C8 -171.0(5) . . . . ?
C3 C4 C7 C8 10.3(8) . . . . ?
C4 C7 C8 C9 -179.3(5) . . . . ?
C7 C8 C9 C10 -179.4(5) . . . . ?
C7 C8 C9 S1 1.8(7) . . . . ?
C12 S1 C9 C10 0.5(4) . . . . ?
C12 S1 C9 C8 179.5(4) . . . . ?
C8 C9 C10 C11 -178.9(5) . . . . ?
S1 C9 C10 C11 0.0(6) . . . . ?
C9 C10 C11 C12 -0.8(7) . . . . ?
C10 C11 C12 C12 180.0(6) . . . 2_546 ?
C10 C11 C12 S1 1.1(5) . . . . ?
C9 S1 C12 C11 -0.9(4) . . . . ?
C9 S1 C12 C12 -179.9(5) . . . 2_546 ?
C1 N1 C13 C14 -83.5(7) . . . . ?
C17 N1 C13 C14 90.2(7) . . . . ?
N1 C13 C14 C15 170.4(6) . . . . ?
C13 C14 C15 C16 56.9(8) . . . . ?
C1 N1 C17 C18 77.7(7) . . . . ?
C13 N1 C17 C18 -95.9(7) . . . . ?
N1 C17 C18 C19 179.0(7) . . . . ?
C17 C18 C19 C20 -174.4(7) . . . . ?
C33 N2 C21 C26 -172.0(6) . . . . ?
C37 N2 C21 C26 -0.2(9) . . . . ?
C33 N2 C21 C22 9.8(9) . . . . ?
C37 N2 C21 C22 -178.4(5) . . . . ?
N2 C21 C22 C23 178.1(5) . . . . ?
C26 C21 C22 C23 -0.2(8) . . . . ?
C21 C22 C23 C24 -0.4(8) . . . . ?
C22 C23 C24 C25 0.8(8) . . . . ?
C22 C23 C24 C27 178.3(5) . . . . ?
C23 C24 C25 C26 -0.7(8) . . . . ?
C27 C24 C25 C26 -178.3(5) . . . . ?
C24 C25 C26 C21 0.2(9) . . . . ?
N2 C21 C26 C25 -178.0(5) . . . . ?
C22 C21 C26 C25 0.3(8) . . . . ?
C23 C24 C27 C28 15.1(8) . . . . ?
C25 C24 C27 C28 -167.5(5) . . . . ?
C24 C27 C28 C29 -176.8(5) . . . . ?
C27 C28 C29 C30 -163.7(5) . . . . ?
C27 C28 C29 S2 17.8(7) . . . . ?
C32 S2 C29 C30 -0.5(4) . . . . ?
C32 S2 C29 C28 178.2(4) . . . . ?
C28 C29 C30 C31 -179.2(5) . . . . ?
S2 C29 C30 C31 -0.6(6) . . . . ?
C29 C30 C31 C32 1.8(7) . . . . ?
C30 C31 C32 C32 177.9(6) . . . 2_646 ?
C30 C31 C32 S2 -2.1(6) . . . . ?
C29 S2 C32 C31 1.5(4) . . . . ?
C29 S2 C32 C32 -178.5(5) . . . 2_646 ?
C21 N2 C37 C38 -79.6(8) . . . . ?
C33 N2 C37 C38 92.8(7) . . . . ?
N2 C37 C38 C39 -179.6(6) . . . . ?
C21 N2 C33 C34 -92.3(8) . . . . ?
C37 N2 C33 C34 95.5(7) . . . . ?
N2 C33 C34 C35 -170.7(15) . . . . ?
C33 C34 C35 C36 162.5(15) . . . . ?
C37 C38 C39 C40 163.8(8) . . . . ?
